data_2004520
loop_
_publ_author_name
'Prout, K.'
'Vaughan-Lee, D.'
'Moloney, M. G.'
'Prottey, S. C.'

_publ_section_title
;
 Tetrakis(<i>o</i>-benzoylbenzoato-<i>O</i>,<i>O</i>')lead(IV)
 Dichloromethane Solvate
;
_journal_issue 2
_journal_name_full 'Acta Crystallographica Section C'
_journal_page_first 351
_journal_page_last 354
_journal_paper_doi 10.1107/S0108270195007785
_journal_volume 52
_journal_year 1996
_chemical_formula_structural 'C57 H38 Cl2 O12 Pb'
_chemical_formula_sum 'C57 H38 Cl2 O12 Pb'
_chemical_formula_weight 1193.024
_chemical_name_systematic ?
_space_group_IT_number 88
_symmetry_cell_setting tetragonal
_symmetry_space_group_name_Hall '-I 4ad'
_symmetry_space_group_name_H-M 'I 41/a :2'
_atom_type_scat_source 'Cromer & Waber (1974)'
_audit_creation_method CRYSTALS
_cell_angle_alpha 90.000
_cell_angle_beta 90.000
_cell_angle_gamma 90.000
_cell_formula_units_Z 4
_cell_length_a 13.818(1)
_cell_length_b 13.818(1)
_cell_length_c 27.285(3)
_cell_measurement_reflns_used 25
_cell_measurement_temperature 295
_cell_measurement_theta_max 14
_cell_measurement_theta_min 10
_cell_volume 5209.7(8)
_computing_data_collection 'CAD-4 Software (Enraf-Nonius, 1989)'
_computing_data_reduction
;
CRYSTALS (Watkin, Carruthers & Betteridge, 1985)
;
_computing_molecular_graphics
;
CAMERON (Watkin, Carruthers & Betteridge, 1985)
;
_computing_publication_material CRYSTALS
_computing_structure_refinement CRYSTALS
_computing_structure_solution 'SHELXS86 (Sheldrick, 1986)'
_diffrn_measurement_device 'Enraf-Nonius CAD4'
_diffrn_measurement_method \w/2\q
_diffrn_radiation_monochromator graphite
_diffrn_radiation_source 'fine-focus sealed tube'
_diffrn_radiation_type MoK\a
_diffrn_radiation_wavelength 0.71073
_diffrn_reflns_av_R_equivalents 0.0513
_diffrn_reflns_limit_h_max 9
_diffrn_reflns_limit_h_min -8
_diffrn_reflns_limit_k_max 13
_diffrn_reflns_limit_k_min 0
_diffrn_reflns_limit_l_max 30
_diffrn_reflns_limit_l_min 0
_diffrn_reflns_number 3750
_diffrn_reflns_theta_max 25
_diffrn_standards_decay_% 12
_diffrn_standards_interval_time 60
_diffrn_standards_number 3
_exptl_absorpt_coefficient_mu 3.424
_exptl_absorpt_correction_T_max 1.09
_exptl_absorpt_correction_T_min 0.590
_exptl_absorpt_correction_type 'empirical (DIFABS; Walker & Stuart, 1983)'
_exptl_crystal_colour white
_exptl_crystal_density_diffrn 1.521
_exptl_crystal_description brick-shaped
_exptl_crystal_F_000 2344.95
_exptl_crystal_size_max 0.18
_exptl_crystal_size_mid 0.13
_exptl_crystal_size_min 0.09
_refine_diff_density_max 0.69
_refine_diff_density_min -0.48
_refine_ls_goodness_of_fit_obs 1.21
_refine_ls_hydrogen_treatment noref
_refine_ls_matrix_type full
_refine_ls_number_parameters 238
_refine_ls_number_reflns 729
_refine_ls_restrained_S_obs 1.2109
_refine_ls_R_factor_obs 0.0447
_refine_ls_shift/esd_max 0.13
_refine_ls_structure_factor_coef F
_refine_ls_weighting_scheme
;
Weighting scheme: three-term Chebychev polynomial; coefficients
3.02, -2.03, 2.18 (Carruthers & Watkin, 1979)
;
_refine_ls_wR_factor_obs 0.0464
_reflns_number_observed 729
_reflns_number_total 2294
_reflns_observed_criterion >2.5\s(F)
_cod_data_source_file mu1180.cif
_cod_data_source_block prout
_cod_original_sg_symbol_Hall 'I 4bw -1bw'
_cod_original_sg_symbol_H-M 'I 41/a'
_cod_database_code 2004520

loop_
_symmetry_equiv_pos_as_xyz
X,Y,Z
-X,-Y,-Z
X+1/2,Y+1/2,Z+1/2
-X+1/2,-Y+1/2,-Z+1/2
-Y+3/4,X+1/4,Z+1/4
Y+3/4,-X+1/4,-Z+1/4
-Y+5/4,X+3/4,Z+3/4
Y+5/4,-X+3/4,-Z+3/4
-X+1/2,-Y,Z+1/2
X+1/2,Y,-Z+1/2
-X,-Y+1/2,Z
X,Y+1/2,-Z
Y+3/4,-X+3/4,Z+3/4
-Y+3/4,X+3/4,-Z+3/4
Y+5/4,-X+5/4,Z+5/4
-Y+5/4,X+5/4,-Z+5/4

loop_
_atom_site_aniso_label
_atom_site_aniso_U_11
_atom_site_aniso_U_22
_atom_site_aniso_U_33
_atom_site_aniso_U_12
_atom_site_aniso_U_13
_atom_site_aniso_U_23
Pb(1) 0.0532(6) 0.0532(6) 0.0534(7) 0.0000 0.0000 0.0000
O(1) 0.069(6) 0.080(6) 0.077(8) 0.003(5) 0.015(5) 0.006(5)
O(2) 0.087(8) 0.087(8) 0.077(7) -0.002(6) 0.011(6) 0.012(6)
O(3) 0.110(10) 0.180(10) 0.150(10) 0.030(10) -0.011(9) 0.010(10)
C(1) 0.077(8) 0.058(8) 0.081(9) -0.003(7) 0.012(7) -0.003(7)
C(2) 0.090(10) 0.057(8) 0.095(9) 0.026(8) 0.031(9) 0.019(7)
C(3) 0.130(10) 0.073(9) 0.110(10) 0.032(9) 0.040(10) 0.021(9)
C(4) 0.140(10) 0.100(10) 0.120(10) 0.020(10) 0.060(10) 0.010(10)
C(5) 0.110(10) 0.120(10) 0.160(10) 0.020(10) 0.060(10) 0.020(10)
C(6) 0.090(10) 0.130(10) 0.160(10) 0.010(10) 0.030(10) 0.010(10)
C(7) 0.070(10) 0.120(10) 0.140(10) 0.020(10) 0.030(10) 0.018(9)
C(8) 0.079(9) 0.160(10) 0.140(10) 0.010(10) 0.010(10) 0.010(10)
C(9) 0.069(9) 0.170(10) 0.160(10) -0.030(10) 0.000(10) 0.010(10)
C(10) 0.072(9) 0.160(10) 0.170(10) -0.030(10) 0.010(10) 0.000(10)
C(11) 0.090(10) 0.170(10) 0.19(2) -0.040(10) 0.020(10) 0.000(10)
C(12) 0.110(10) 0.18(2) 0.20(2) -0.060(10) 0.010(10) 0.000(10)
C(13) 0.110(10) 0.19(2) 0.18(2) -0.060(10) 0.000(10) 0.010(10)
C(14) 0.100(10) 0.18(2) 0.170(10) -0.050(10) -0.020(10) 0.000(10)

loop_
_atom_site_label
_atom_site_occupancy
_atom_site_fract_x
_atom_site_fract_y
_atom_site_fract_z
_atom_site_U_iso_or_equiv
_atom_site_thermal_displace_type
Pb(1) 1.0000 0 0.2500 0.625 0.0532 Uani
O(1) 1.0000 -0.1549(6) 0.3104(7) 0.6142(3) 0.0739 Uani
O(2) 1.0000 -0.0947(8) 0.2930(7) 0.6877(4) 0.0821 Uani
O(3) 1.0000 -0.361(1) 0.392(1) 0.5712(6) 0.1440 Uani
C(1) 1.0000 -0.165(1) 0.316(1) 0.6603(6) 0.0703 Uani
C(2) 1.0000 -0.256(1) 0.3482(9) 0.6824(6) 0.0717 Uani
C(3) 1.0000 -0.256(1) 0.373(1) 0.7326(7) 0.0921 Uani
C(4) 1.0000 -0.343(2) 0.405(1) 0.7538(8) 0.1052 Uani
C(5) 1.0000 -0.421(2) 0.407(1) 0.725(1) 0.1167 Uani
C(6) 1.0000 -0.425(1) 0.385(1) 0.6749(9) 0.1164 Uani
C(7) 1.0000 -0.339(1) 0.354(1) 0.6534(9) 0.1012 Uani
C(8) 1.0000 -0.350(2) 0.330(1) 0.601(1) 0.1210 Uani
C(9) 1.0000 -0.352(1) 0.227(2) 0.586(1) 0.1216 Uani
C(10) 1.0000 -0.333(1) 0.153(2) 0.618(1) 0.1227 Uani
C(11) 1.0000 -0.335(1) 0.053(2) 0.603(1) 0.1413 Uani
C(12) 1.0000 -0.360(1) 0.040(2) 0.555(1) 0.1511 Uani
C(13) 1.0000 -0.378(1) 0.107(2) 0.523(1) 0.1499 Uani
C(14) 1.0000 -0.374(1) 0.203(2) 0.539(1) 0.1407 Uani
Cl(101) 0.2500 0.966(3) 0.375(3) 0.124(3) 0.23(2) Uiso
C(102) 0.2500 0.965(9) 0.32(1) 0.085(5) 0.17(4) Uiso
Cl(103) 0.2500 1.076(5) 0.267(5) 0.098(2) 0.29(3) Uiso
H(11) 1.0000 -0.3168 0.0228 0.6335 0.1571 Uiso
H(21) 1.0000 -0.3585 0.4247 0.7878 0.1191 Uiso
H(31) 1.0000 -0.4879 0.4282 0.7350 0.1428 Uiso
H(71) 1.0000 -0.4814 0.3909 0.6522 0.1235 Uiso
H(81) 1.0000 -0.2013 0.3701 0.7558 0.0953 Uiso
H(91) 1.0000 -0.3548 -0.0333 0.5564 0.1808 Uiso
H(101) 1.0000 -0.3199 0.1852 0.6512 0.1276 Uiso
H(111) 1.0000 -0.3928 0.0701 0.4918 0.1779 Uiso
H(131) 1.0000 -0.3937 0.2443 0.5097 0.1554 Uiso

loop_
_atom_type_symbol
_atom_type_scat_dispersion_real
_atom_type_scat_dispersion_imag
C 0.0020 0.0020
H 0.0000 0.0000
O 0.0080 0.0060
Cl 0.1320 0.1590
Pb -4.1330 10.1020

loop_
_geom_angle_atom_site_label_1
_geom_angle_atom_site_label_2
_geom_angle_atom_site_label_3
_geom_angle_site_symmetry_1
_geom_angle_site_symmetry_3
_geom_angle
_geom_angle_publ_flag
O1 Pb1 O1 . 6_456 90.93(6) yes
O1 Pb1 O1 . 11_555 165.3(5) yes
O1 Pb1 O1 6_456 11_555 90.93(6) no
O1 Pb1 O1 . 16_445 90.93(6) no
O1 Pb1 O1 6_456 16_445 165.3(5) no
O1 Pb1 O1 11_555 16_445 90.93(6) no
O1 Pb1 O2 . . 57.4(4) yes
O1 Pb1 O2 6_456 . 82.4(4) yes
O1 Pb1 O2 11_555 . 137.3(4) yes
O1 Pb1 O2 16_445 . 86.4(3) no
O1 Pb1 O2 . 6_456 86.4(3) no
O1 Pb1 O2 6_456 6_456 57.4(4) no
O1 Pb1 O2 11_555 6_456 82.4(4) no
O1 Pb1 O2 16_445 6_456 137.3(4) no
O2 Pb1 O2 . 6_456 125.9(3) yes
O1 Pb1 O2 . 11_555 137.3(4) no
O1 Pb1 O2 6_456 11_555 86.4(3) no
O1 Pb1 O2 11_555 11_555 57.4(4) no
O1 Pb1 O2 16_445 11_555 82.4(4) no
O2 Pb1 O2 . 11_555 80.0(6) yes
O2 Pb1 O2 6_456 11_555 125.9(3) no
O1 Pb1 O2 . 16_445 82.4(4) no
O1 Pb1 O2 6_456 16_445 137.3(4) no
O1 Pb1 O2 11_555 16_445 86.4(3) no
O1 Pb1 O2 16_445 16_445 57.4(4) no
O2 Pb1 O2 . 16_445 125.9(3) no
O2 Pb1 O2 6_456 16_445 80.0(6) no
O2 Pb1 O2 11_555 16_445 125.9(3) no
Pb1 O1 C1 . . 90.0(10) yes
Pb1 O2 C1 . . 93.7(9) yes
O1 C1 O2 . . 118.8(15) yes
O1 C1 C2 . . 121.9(16) yes
O2 C1 C2 . . 119.3(14) yes
C1 C2 C3 . . 119.1(17) yes
C1 C2 C7 . . 119.2(16) yes
C3 C2 C7 . . 121.7(17) yes
C2 C3 C4 . . 119.1(19) yes
C2 C3 H81 . . 126.8(18) no
C4 C3 H81 . . 114.1(19) no
C3 C4 C5 . . 118(2) yes
C3 C4 H21 . . 131.(3) no
C5 C4 H21 . . 111.(2) no
C4 C5 C6 . . 126(2) yes
C4 C5 H31 . . 127.(3) no
C6 C5 H31 . . 106.(3) no
C5 C6 C7 . . 116(2) yes
C5 C6 H71 . . 128.(2) no
C7 C6 H71 . . 115.(2) no
C2 C7 C6 . . 119(2) yes
C2 C7 C8 . . 128.1(19) yes
C6 C7 C8 . . 113(2) yes
O3 C8 C7 . . 120(2) yes
O3 C8 C9 . . 121(3) yes
C7 C8 C9 . . 119(2) yes
C8 C9 C10 . . 1233 yes
C8 C9 C14 . . 120(3) yes
C10 C9 C14 . . 118(3) yes
C9 C10 C11 . . 123(3) yes
C9 C10 H101 . . 106.(2) no
C11 C10 H101 . . 131.(3) no
C10 C11 C12 . . 113(3) yes
C10 C11 H11 . . 100.(3) no
C12 C11 H11 . . 146.(3) no
C11 C12 C13 . . 127(3) yes
C11 C12 H91 . . 94.(3) no
C13 C12 H91 . . 139.(4) no
C12 C13 C14 . . 118(3) yes
C12 C13 H111 . . 104.(3) no
C14 C13 H111 . . 138.(4) no
C9 C14 C13 . . 122(3) yes
C9 C14 H131 . . 132.(3) no
C13 C14 H131 . . 107.(3) no
C102 Cl101 Cl103 . . 50.(5) no
C102 Cl101 Cl103 . 11_755 37.(6) no
Cl103 Cl101 Cl103 . 11_755 58.(4) no
C102 Cl101 Cl103 . 16_534 103.(6) no
Cl103 Cl101 Cl103 . 16_534 69.(6) no
Cl103 Cl101 Cl103 11_755 16_534 74.(6) no
Cl101 C102 Cl103 . . 94(8) yes
Cl101 C102 Cl103 . 11_755 107.(10) no
Cl103 C102 Cl103 . 11_755 87.(11) no
Cl101 C102 Cl103 . 16_534 34.(4) no
Cl103 C102 Cl103 . 16_534 73.(6) no
Cl103 C102 Cl103 11_755 16_534 81.(7) no
Cl101 Cl103 Cl101 . 6_565 93.(5) no
Cl101 Cl103 Cl101 . 11_755 109.(3) no
Cl101 Cl103 Cl101 6_565 11_755 98.(5) no
Cl101 Cl103 C102 . . 36.(5) no
Cl101 Cl103 C102 6_565 . 128.(9) no
Cl101 Cl103 C102 11_755 . 102.(8) no
Cl101 Cl103 C102 . 6_565 64.(4) no
Cl101 Cl103 C102 6_565 6_565 44.(5) no
Cl101 Cl103 C102 11_755 6_565 77.(4) no
C102 Cl103 C102 . 6_565 96.(7) no
Cl101 Cl103 C102 . 11_755 112.(8) no
Cl101 Cl103 C102 6_565 11_755 132.(10) no
Cl101 Cl103 C102 11_755 11_755 36.(6) no
C102 Cl103 C102 . 11_755 87.(13) no
C102 Cl103 C102 6_565 11_755 111.(8) no
Cl101 Cl103 Cl103 . 6_565 85.(4) no
Cl101 Cl103 Cl103 6_565 6_565 83.(6) no
Cl101 Cl103 Cl103 11_755 6_565 29.(2) no
C102 Cl103 Cl103 . 6_565 93.(5) no
C102 Cl103 Cl103 6_565 6_565 51.(4) no
C102 Cl103 Cl103 11_755 6_565 60.(6) no
Cl101 Cl103 Cl103 . 11_755 59.(3) no
Cl101 Cl103 Cl103 6_565 11_755 133.(5) no
Cl101 Cl103 Cl103 11_755 11_755 63.(4) no
C102 Cl103 Cl103 . 11_755 39.(5) no
C102 Cl103 Cl103 6_565 11_755 89.(7) no
C102 Cl103 Cl103 11_755 11_755 54.(7) no
Cl101 Cl103 Cl103 . 16_534 27.7(19) no
Cl101 Cl103 Cl103 6_565 16_534 78.(6) no
Cl101 Cl103 Cl103 11_755 16_534 88.(3) no
C102 Cl103 Cl103 . 16_534 57.(4) no
C102 Cl103 Cl103 6_565 16_534 39.(4) no
C102 Cl103 Cl103 11_755 16_534 106.(6) no
Cl103 Cl103 Cl103 6_565 11_755 60.(2) no
Cl103 Cl103 Cl103 6_565 16_534 61.(4) no
Cl103 Cl103 Cl103 11_755 16_534 60.(2) no

loop_
_geom_bond_atom_site_label_1
_geom_bond_atom_site_label_2
_geom_bond_site_symmetry_2
_geom_bond_distance
_geom_bond_publ_flag
Pb1 O1 . 2.317(9) yes
Pb1 O1 6_456 2.317(9) no
Pb1 O1 11_555 2.317(9) no
Pb1 O1 16_445 2.317(9) no
Pb1 O2 . 2.235(9) yes
Pb1 O2 6_456 2.235(9) no
Pb1 O2 11_555 2.235(9) no
Pb1 O2 16_445 2.235(9) no
O1 C1 . 1.27(2) yes
O2 C1 . 1.27(2) yes
O3 C8 . 1.19(2) yes
C1 C2 . 1.45(2) yes
C2 C3 . 1.41(2) yes
C2 C7 . 1.40(2) yes
C3 C4 . 1.40(2) yes
C3 H81 . 0.99(2) no
C4 C5 . 1.33(3) yes
C4 H21 . 0.99(2) no
C5 C6 . 1.41(3) yes
C5 H31 . 1.00(2) no
C6 C7 . 1.39(2) yes
C6 H71 . 1.00(2) no
C7 C8 . 1.49(3) yes
C8 C9 . 1.48(3) yes
C9 C10 . 1.36(3) yes
C9 C14 . 1.36(3) yes
C10 C11 . 1.44(3) yes
C10 H101 . 1.03(3) no
C11 C12 . 1.38(3) yes
C11 H11 . 0.96(3) no
C12 C13 . 1.29(4) yes
C12 H91 . 1.02(3) no
C13 C14 . 1.40(3) yes
C13 H111 . 1.00(3) no
C14 H131 . 1.01(3) no
Cl101 C102 . 1.30(10) yes
Cl101 Cl103 . 2.26(8) no
Cl101 Cl103 11_755 2.17(7) no
Cl101 Cl103 16_534 1.06(6) no
C102 Cl103 . 1.70(10) yes
C102 Cl103 11_755 1.40(10) no
C102 Cl103 16_534 1.90(10) no
Cl103 Cl103 6_565 2.13(9) no
Cl103 Cl103 11_755 2.2(2) no
Cl103 Cl103 16_534 2.13(9) no
